data_7032752
loop_
_publ_author_name
'Cesari, C.'
'Conti, S.'
'Zacchini, S.'
'Zanotti, V.'
'Cassani, M. C.'
'Mazzoni, R.'

_publ_section_title
;
 Sterically driven synthesis of ruthenium and ruthenium-silver
 N-heterocyclic carbene complexes.
;
_journal_issue 46
_journal_name_full 'Dalton transactions (Cambridge, England : 2003)'
_journal_page_first 17240
_journal_page_last 17243
_journal_paper_doi 10.1039/c4dt02747g
_journal_volume 43
_journal_year 2014
_chemical_formula_sum 'C50 H40 N2 O5 Ru'
_chemical_formula_weight 849.91
_chemical_name_systematic
; 
 ? 
;
_space_group_IT_number 14
_symmetry_cell_setting monoclinic
_symmetry_space_group_name_Hall '-P 2yn'
_symmetry_space_group_name_H-M 'P 1 21/n 1'
_atom_sites_solution_hydrogens geom
_atom_sites_solution_primary direct
_atom_sites_solution_secondary difmap
_audit_creation_method SHELXL-97
_cell_angle_alpha 90.00
_cell_angle_beta 101.118(3)
_cell_angle_gamma 90.00
_cell_formula_units_Z 4
_cell_length_a 14.602(4)
_cell_length_b 15.790(4)
_cell_length_c 17.850(5)
_cell_measurement_reflns_used 3447
_cell_measurement_temperature 293(2)
_cell_measurement_theta_max 26.810
_cell_measurement_theta_min 2.3255
_cell_volume 4038.4(19)
_computing_cell_refinement 'APEX2 (Bruker AXS, 2006)'
_computing_data_collection 'APEX2 (Bruker AXS, 2006)'
_computing_data_reduction 'SAINT (Bruker AXS, 2004)'
_computing_molecular_graphics 'ORTEPII (Johnson, 1996)'
_computing_publication_material 'XCIF (Bruker AXS, 2001)'
_computing_structure_refinement 'SHELXL-97 (Sheldrick, 1997)'
_computing_structure_solution 'SHELXS-97 (Sheldrick, 1990)'
_diffrn_ambient_temperature 293(2)
_diffrn_measured_fraction_theta_full 1.000
_diffrn_measured_fraction_theta_max 1.000
_diffrn_measurement_device_type 'CCD area detector'
_diffrn_measurement_method 'phi and omega scans'
_diffrn_radiation_monochromator graphite
_diffrn_radiation_source 'fine-focus sealed tube'
_diffrn_radiation_type MoK\a
_diffrn_radiation_wavelength 0.71073
_diffrn_reflns_av_R_equivalents 0.1717
_diffrn_reflns_av_unetI/netI 0.1411
_diffrn_reflns_limit_h_max 16
_diffrn_reflns_limit_h_min -16
_diffrn_reflns_limit_k_max 17
_diffrn_reflns_limit_k_min -17
_diffrn_reflns_limit_l_max 20
_diffrn_reflns_limit_l_min -20
_diffrn_reflns_number 31532
_diffrn_reflns_theta_full 23.53
_diffrn_reflns_theta_max 23.53
_diffrn_reflns_theta_min 1.65
_exptl_absorpt_coefficient_mu 0.440
_exptl_absorpt_correction_T_max 0.9573
_exptl_absorpt_correction_T_min 0.9369
_exptl_absorpt_correction_type empirical
_exptl_absorpt_process_details
;
 Data were corrected for Lorentz polarization and absorption
 effects (empirical absorption corrections SADABS).
 R(int) = 0.0970 (selected reflections only, before parameter refinement)
 R(int) = 0.0640 (selected reflections only, after parameter refinement)
;
_exptl_crystal_colour pale-yellow
_exptl_crystal_density_diffrn 1.398
_exptl_crystal_density_method 'not measured'
_exptl_crystal_description plate
_exptl_crystal_F_000 1752
_exptl_crystal_size_max 0.15
_exptl_crystal_size_mid 0.13
_exptl_crystal_size_min 0.10
_refine_diff_density_max 0.638
_refine_diff_density_min -0.600
_refine_diff_density_rms 0.079
_refine_ls_extinction_method none
_refine_ls_goodness_of_fit_ref 0.966
_refine_ls_hydrogen_treatment constr
_refine_ls_matrix_type full
_refine_ls_number_parameters 451
_refine_ls_number_reflns 6003
_refine_ls_number_restraints 378
_refine_ls_restrained_S_all 0.980
_refine_ls_R_factor_all 0.1861
_refine_ls_R_factor_gt 0.0675
_refine_ls_shift/su_max 0.001
_refine_ls_shift/su_mean 0.000
_refine_ls_structure_factor_coef Fsqd
_refine_ls_weighting_details 'calc w=1/[\s^2^(Fo^2^)+(0.0875P)^2^+0.0000P] where P=(Fo^2^+2Fc^2^)/3'
_refine_ls_weighting_scheme calc
_refine_ls_wR_factor_gt 0.1427
_refine_ls_wR_factor_ref 0.1946
_reflns_number_gt 2599
_reflns_number_total 6003
_reflns_threshold_expression >2sigma(I)
_cod_data_source_file c4dt02747g2.cif
_cod_data_source_block 4b
_cod_depositor_comments
;
The following automatic conversions were performed:

'_symmetry_cell_setting' value 'Monoclinic' changed to 'monoclinic'
according to
/usr/data/users/saulius/crontab/automatic-downloads/rss-feeds/RSC/lib/dictionaries/cif_core.dic
dictionary named 'cif_core.dic' version 2.4.2 from 2011-04-26.

Automatic conversion script
Id: cif_fix_values 2827 2014-09-09 07:05:25Z andrius 

 Adding full bibliography for 7032750--7032755.cif.
;
_cod_original_sg_symbol_H-M P2(1)/n
_cod_database_code 7032752

loop_
_symmetry_equiv_pos_as_xyz
'x, y, z'
'-x+1/2, y+1/2, -z+1/2'
'-x, -y, -z'
'x-1/2, -y-1/2, z-1/2'

loop_
_atom_site_label
_atom_site_type_symbol
_atom_site_fract_x
_atom_site_fract_y
_atom_site_fract_z
_atom_site_U_iso_or_equiv
_atom_site_adp_type
_atom_site_occupancy
_atom_site_symmetry_multiplicity
_atom_site_calc_flag
_atom_site_refinement_flags
C1 C 0.7069(7) 0.3122(6) 0.5839(6) 0.072(3) Uani 1 1 d .
C2 C 0.8320(7) 0.2011(7) 0.5769(6) 0.081(3) Uani 1 1 d .
C3 C 0.8046(6) 0.3244(6) 0.3811(5) 0.056(2) Uani 1 1 d U
C4 C 0.7175(6) 0.3571(5) 0.4052(5) 0.055(2) Uani 1 1 d U
C5 C 0.6603(6) 0.2866(6) 0.4138(5) 0.0560(19) Uani 1 1 d U
C6 C 0.7120(6) 0.2112(6) 0.4123(4) 0.0559(19) Uani 1 1 d U
C7 C 0.8030(6) 0.2327(5) 0.3983(5) 0.056(2) Uani 1 1 d U
C8 C 0.6875(4) 0.4466(3) 0.4002(4) 0.063(2) Uani 1 1 d GU
C9 C 0.7254(4) 0.5029(4) 0.3547(3) 0.076(2) Uani 1 1 d GU
H9 H 0.7687 0.4840 0.3265 0.091 Uiso 1 1 calc R
C10 C 0.6986(5) 0.5875(4) 0.3512(4) 0.094(3) Uani 1 1 d GU
H10 H 0.7239 0.6252 0.3207 0.113 Uiso 1 1 calc R
C11 C 0.6338(5) 0.6157(3) 0.3934(4) 0.099(3) Uani 1 1 d GU
H11 H 0.6159 0.6723 0.3911 0.119 Uiso 1 1 calc R
C12 C 0.5960(4) 0.5594(4) 0.4390(4) 0.091(3) Uani 1 1 d GU
H12 H 0.5527 0.5783 0.4672 0.110 Uiso 1 1 calc R
C13 C 0.6228(4) 0.4748(4) 0.4424(3) 0.076(2) Uani 1 1 d GU
H13 H 0.5975 0.4371 0.4729 0.091 Uiso 1 1 calc R
C14 C 0.5561(3) 0.2854(4) 0.4093(4) 0.061(2) Uani 1 1 d GU
C15 C 0.5017(4) 0.3137(4) 0.3413(3) 0.075(2) Uani 1 1 d GU
H15 H 0.5300 0.3370 0.3037 0.090 Uiso 1 1 calc R
C16 C 0.4051(4) 0.3071(4) 0.3297(3) 0.082(3) Uani 1 1 d GU
H16 H 0.3687 0.3261 0.2842 0.098 Uiso 1 1 calc R
C17 C 0.3628(3) 0.2723(4) 0.3860(4) 0.076(3) Uani 1 1 d GU
C18 C 0.4172(4) 0.2440(4) 0.4540(3) 0.076(3) Uani 1 1 d GU
H18 H 0.3890 0.2207 0.4916 0.091 Uiso 1 1 calc R
C19 C 0.5139(4) 0.2505(4) 0.4656(3) 0.070(2) Uani 1 1 d GU
H19 H 0.5503 0.2316 0.5111 0.084 Uiso 1 1 calc R
C20 C 0.2117(9) 0.2702(9) 0.3134(8) 0.143(5) Uani 1 1 d U
H20A H 0.1479 0.2635 0.3187 0.214 Uiso 1 1 calc R
H20B H 0.2276 0.2265 0.2806 0.214 Uiso 1 1 calc R
H20C H 0.2196 0.3246 0.2915 0.214 Uiso 1 1 calc R
C21 C 0.6698(4) 0.1239(3) 0.4057(3) 0.061(2) Uani 1 1 d GU
C22 C 0.6458(4) 0.0893(4) 0.3329(3) 0.069(2) Uani 1 1 d GU
H22 H 0.6609 0.1178 0.2913 0.083 Uiso 1 1 calc R
C23 C 0.5994(4) 0.0121(4) 0.3224(3) 0.077(2) Uani 1 1 d GU
H23 H 0.5833 -0.0110 0.2737 0.093 Uiso 1 1 calc R
C24 C 0.5769(4) -0.0304(3) 0.3845(4) 0.080(3) Uani 1 1 d GU
C25 C 0.6008(4) 0.0042(4) 0.4573(3) 0.080(3) Uani 1 1 d GU
H25 H 0.5858 -0.0243 0.4989 0.095 Uiso 1 1 calc R
C26 C 0.6473(4) 0.0814(4) 0.4678(3) 0.072(2) Uani 1 1 d GU
H26 H 0.6633 0.1045 0.5165 0.086 Uiso 1 1 calc R
C27 C 0.4945(9) -0.1402(8) 0.3098(7) 0.126(4) Uani 1 1 d U
H27A H 0.4641 -0.1931 0.3156 0.189 Uiso 1 1 calc R
H27B H 0.5447 -0.1495 0.2831 0.189 Uiso 1 1 calc R
H27C H 0.4503 -0.1016 0.2813 0.189 Uiso 1 1 calc R
C28 C 0.8719(4) 0.1711(4) 0.3819(4) 0.067(2) Uani 1 1 d GU
C29 C 0.9228(5) 0.1885(4) 0.3254(4) 0.083(3) Uani 1 1 d GU
H29 H 0.9157 0.2404 0.3002 0.100 Uiso 1 1 calc R
C30 C 0.9843(4) 0.1285(5) 0.3066(4) 0.109(3) Uani 1 1 d GU
H30 H 1.0183 0.1402 0.2689 0.131 Uiso 1 1 calc R
C31 C 0.9949(4) 0.0510(4) 0.3443(4) 0.115(3) Uani 1 1 d GU
H31 H 1.0360 0.0109 0.3317 0.137 Uiso 1 1 calc R
C32 C 0.9440(5) 0.0336(4) 0.4008(4) 0.106(3) Uani 1 1 d GU
H32 H 0.9510 -0.0182 0.4260 0.128 Uiso 1 1 calc R
C33 C 0.8825(4) 0.0936(4) 0.4195(3) 0.086(3) Uani 1 1 d GU
H33 H 0.8484 0.0819 0.4573 0.103 Uiso 1 1 calc R
C34 C 0.8908(7) 0.3682(6) 0.5477(5) 0.065(3) Uani 1 1 d .
C35 C 0.9813(8) 0.4813(7) 0.5933(6) 0.085(3) Uani 1 1 d U
H35 H 0.9987 0.5341 0.6145 0.102 Uiso 1 1 calc R
C36 C 1.0353(8) 0.4256(8) 0.5723(6) 0.090(3) Uani 1 1 d U
H36 H 1.0993 0.4312 0.5757 0.108 Uiso 1 1 calc R
C37 C 0.8145(8) 0.4902(7) 0.5966(6) 0.095(3) Uani 1 1 d U
H37A H 0.7582 0.4715 0.5625 0.113 Uiso 1 1 calc R
H37B H 0.8214 0.5504 0.5887 0.113 Uiso 1 1 calc R
C38 C 0.8042(6) 0.4752(5) 0.6777(4) 0.094(3) Uani 1 1 d GU
C39 C 0.8718(5) 0.4350(5) 0.7313(5) 0.096(3) Uani 1 1 d GU
H39 H 0.9256 0.4143 0.7172 0.115 Uiso 1 1 calc R
C40 C 0.8590(6) 0.4258(5) 0.8061(4) 0.120(3) Uani 1 1 d GU
H40 H 0.9043 0.3989 0.8420 0.144 Uiso 1 1 calc R
C41 C 0.7786(7) 0.4568(5) 0.8271(4) 0.132(4) Uani 1 1 d GU
H41 H 0.7700 0.4507 0.8772 0.158 Uiso 1 1 calc R
C42 C 0.7109(5) 0.4971(5) 0.7735(6) 0.134(4) Uani 1 1 d GU
H42 H 0.6571 0.5178 0.7876 0.161 Uiso 1 1 calc R
C43 C 0.7237(5) 0.5063(5) 0.6987(5) 0.128(3) Uani 1 1 d GU
H43 H 0.6784 0.5332 0.6628 0.154 Uiso 1 1 calc R
C44 C 1.0197(7) 0.2822(8) 0.5132(5) 0.090(3) Uani 1 1 d U
H44A H 1.0458 0.2986 0.4694 0.108 Uiso 1 1 calc R
H44B H 0.9692 0.2427 0.4958 0.108 Uiso 1 1 calc R
C45 C 1.0922(5) 0.2395(5) 0.5692(4) 0.083(3) Uani 1 1 d GU
C46 C 1.0940(5) 0.2424(5) 0.6473(4) 0.091(3) Uani 1 1 d GU
H46 H 1.0492 0.2734 0.6661 0.109 Uiso 1 1 calc R
C47 C 1.1628(5) 0.1989(5) 0.6973(3) 0.099(3) Uani 1 1 d GU
H47 H 1.1640 0.2008 0.7496 0.119 Uiso 1 1 calc R
C48 C 1.2298(5) 0.1526(5) 0.6693(4) 0.119(3) Uani 1 1 d GU
H48 H 1.2758 0.1235 0.7028 0.143 Uiso 1 1 calc R
C49 C 1.2280(5) 0.1497(5) 0.5912(5) 0.128(3) Uani 1 1 d GU
H49 H 1.2728 0.1187 0.5724 0.153 Uiso 1 1 calc R
C50 C 1.1592(6) 0.1932(5) 0.5411(3) 0.108(3) Uani 1 1 d GU
H50 H 1.1580 0.1913 0.4889 0.129 Uiso 1 1 calc R
N1 N 0.8918(6) 0.4473(6) 0.5780(4) 0.077(2) Uani 1 1 d .
N2 N 0.9826(6) 0.3562(6) 0.5439(4) 0.077(2) Uani 1 1 d .
O1 O 0.6567(5) 0.3257(5) 0.6243(4) 0.098(2) Uani 1 1 d U
O2 O 0.8676(6) 0.1463(5) 0.6161(4) 0.111(3) Uani 1 1 d U
O3 O 0.8667(4) 0.3660(4) 0.3601(3) 0.0671(17) Uani 1 1 d .
O4 O 0.2689(6) 0.2643(5) 0.3838(5) 0.120(3) Uani 1 1 d U
O5 O 0.5296(5) -0.1062(4) 0.3814(4) 0.107(2) Uani 1 1 d .
Ru1 Ru 0.77864(5) 0.28492(5) 0.51122(4) 0.0597(3) Uani 1 1 d .

loop_
_atom_site_aniso_label
_atom_site_aniso_U_11
_atom_site_aniso_U_22
_atom_site_aniso_U_33
_atom_site_aniso_U_23
_atom_site_aniso_U_13
_atom_site_aniso_U_12
C1 0.090(8) 0.068(7) 0.064(7) -0.015(5) 0.035(6) -0.007(6)
C2 0.090(8) 0.083(8) 0.066(7) -0.001(6) 0.005(6) 0.032(7)
C3 0.058(5) 0.045(4) 0.063(5) -0.003(4) 0.003(4) 0.008(4)
C4 0.056(4) 0.044(4) 0.066(4) -0.007(4) 0.013(4) 0.007(4)
C5 0.059(4) 0.045(4) 0.068(4) -0.005(4) 0.022(4) 0.004(4)
C6 0.065(4) 0.050(4) 0.057(4) -0.001(4) 0.020(4) 0.002(4)
C7 0.060(4) 0.052(5) 0.057(4) -0.004(4) 0.011(4) 0.004(4)
C8 0.063(5) 0.051(4) 0.077(5) -0.002(4) 0.019(4) 0.004(4)
C9 0.079(5) 0.053(5) 0.098(6) 0.011(5) 0.022(5) 0.005(5)
C10 0.104(6) 0.062(5) 0.121(7) 0.017(5) 0.032(5) 0.009(5)
C11 0.116(7) 0.055(6) 0.126(7) 0.016(5) 0.025(6) 0.028(5)
C12 0.102(6) 0.065(6) 0.113(7) 0.005(5) 0.035(5) 0.026(5)
C13 0.083(6) 0.056(5) 0.092(6) 0.004(5) 0.025(5) 0.015(5)
C14 0.059(4) 0.056(4) 0.068(5) -0.009(4) 0.013(4) 0.003(4)
C15 0.064(5) 0.086(6) 0.074(5) 0.003(5) 0.013(5) 0.012(5)
C16 0.066(5) 0.094(6) 0.081(6) -0.006(5) 0.005(5) 0.011(5)
C17 0.054(5) 0.085(6) 0.090(6) -0.017(5) 0.015(5) 0.001(5)
C18 0.076(6) 0.075(5) 0.077(5) -0.017(5) 0.016(5) -0.012(5)
C19 0.073(5) 0.062(5) 0.076(5) -0.011(4) 0.019(5) -0.006(5)
C20 0.124(8) 0.144(9) 0.155(9) 0.000(8) 0.014(7) 0.003(7)
C21 0.071(5) 0.047(4) 0.067(5) -0.002(4) 0.017(4) 0.006(4)
C22 0.079(5) 0.055(5) 0.072(5) -0.004(4) 0.010(5) -0.005(4)
C23 0.086(6) 0.057(5) 0.086(6) -0.010(5) 0.011(5) -0.007(5)
C24 0.090(6) 0.053(5) 0.098(6) -0.002(5) 0.021(5) -0.005(5)
C25 0.098(6) 0.055(5) 0.091(6) 0.004(5) 0.033(5) -0.006(5)
C26 0.088(6) 0.054(5) 0.079(5) 0.000(5) 0.032(5) -0.004(5)
C27 0.143(8) 0.095(7) 0.129(8) -0.019(7) -0.001(7) -0.023(7)
C28 0.067(5) 0.062(5) 0.074(5) -0.006(4) 0.019(4) 0.007(4)
C29 0.077(6) 0.078(6) 0.100(6) -0.013(5) 0.034(5) 0.011(5)
C30 0.103(6) 0.108(7) 0.126(7) -0.009(6) 0.046(5) 0.010(6)
C31 0.111(6) 0.107(6) 0.132(6) -0.010(5) 0.038(5) 0.021(5)
C32 0.117(7) 0.083(6) 0.120(7) -0.001(6) 0.026(6) 0.026(6)
C33 0.091(6) 0.073(6) 0.096(6) -0.007(5) 0.025(5) 0.024(5)
C34 0.076(8) 0.063(7) 0.055(6) 0.006(5) 0.006(5) 0.013(6)
C35 0.101(6) 0.081(6) 0.068(5) 0.010(5) 0.003(5) -0.022(5)
C36 0.090(6) 0.103(7) 0.073(6) 0.013(5) 0.007(5) -0.022(6)
C37 0.109(7) 0.069(6) 0.104(7) -0.014(6) 0.017(7) 0.004(6)
C38 0.100(6) 0.074(5) 0.114(6) -0.020(5) 0.033(5) 0.002(5)
C39 0.106(6) 0.095(6) 0.094(6) -0.004(5) 0.037(6) -0.016(5)
C40 0.129(6) 0.115(6) 0.120(6) -0.004(5) 0.032(5) -0.017(5)
C41 0.144(6) 0.128(6) 0.131(6) -0.012(5) 0.047(5) -0.016(6)
C42 0.140(6) 0.129(6) 0.143(6) -0.024(6) 0.053(5) -0.002(5)
C43 0.134(6) 0.113(6) 0.139(6) -0.024(6) 0.032(5) 0.008(5)
C44 0.072(6) 0.132(8) 0.067(6) -0.006(6) 0.016(5) 0.013(6)
C45 0.068(5) 0.117(6) 0.066(5) 0.009(5) 0.016(4) 0.007(5)
C46 0.079(6) 0.131(7) 0.064(5) 0.011(5) 0.016(5) 0.013(5)
C47 0.092(6) 0.127(7) 0.078(6) 0.017(5) 0.017(5) 0.012(6)
C48 0.125(6) 0.126(6) 0.104(6) 0.011(5) 0.015(5) 0.021(5)
C49 0.132(6) 0.134(6) 0.113(6) 0.001(5) 0.016(5) 0.035(5)
C50 0.108(6) 0.123(6) 0.092(5) 0.003(5) 0.020(5) 0.024(5)
N1 0.090(7) 0.067(6) 0.071(6) 0.001(5) 0.010(5) 0.000(5)
N2 0.078(7) 0.092(7) 0.058(5) -0.001(5) 0.005(5) 0.000(6)
O1 0.101(5) 0.113(5) 0.090(5) -0.028(4) 0.041(4) -0.016(4)
O2 0.127(6) 0.090(5) 0.110(5) 0.031(5) 0.005(5) 0.017(5)
O3 0.065(4) 0.061(4) 0.078(4) 0.007(3) 0.020(4) -0.006(3)
O4 0.082(5) 0.150(6) 0.126(6) -0.014(5) 0.013(5) -0.006(5)
O5 0.133(7) 0.068(5) 0.116(6) -0.011(5) 0.015(5) -0.029(5)
Ru1 0.0699(5) 0.0499(5) 0.0596(5) -0.0006(5) 0.0130(4) 0.0036(5)

loop_
_atom_type_symbol
_atom_type_description
_atom_type_scat_dispersion_real
_atom_type_scat_dispersion_imag
_atom_type_scat_source
C C 0.0033 0.0016 'International Tables Vol C Tables 4.2.6.8 and 6.1.1.4'
H H 0.0000 0.0000 'International Tables Vol C Tables 4.2.6.8 and 6.1.1.4'
N N 0.0061 0.0033 'International Tables Vol C Tables 4.2.6.8 and 6.1.1.4'
O O 0.0106 0.0060 'International Tables Vol C Tables 4.2.6.8 and 6.1.1.4'
Ru Ru -1.2594 0.8363 'International Tables Vol C Tables 4.2.6.8 and 6.1.1.4'

loop_
_geom_angle_atom_site_label_1
_geom_angle_atom_site_label_2
_geom_angle_atom_site_label_3
_geom_angle
O1 C1 Ru1 174.1(9)
O2 C2 Ru1 177.0(9)
O3 C3 C7 128.7(8)
O3 C3 C4 127.7(8)
C7 C3 C4 103.2(8)
O3 C3 Ru1 131.7(6)
C7 C3 Ru1 63.5(5)
C4 C3 Ru1 62.3(5)
C5 C4 C8 125.7(7)
C5 C4 C3 108.0(7)
C8 C4 C3 124.5(7)
C5 C4 Ru1 69.9(5)
C8 C4 Ru1 127.0(5)
C3 C4 Ru1 81.2(5)
C6 C5 C4 109.3(7)
C6 C5 C14 121.7(8)
C4 C5 C14 127.9(7)
C6 C5 Ru1 70.4(5)
C4 C5 Ru1 72.9(5)
C14 C5 Ru1 132.2(5)
C5 C6 C7 108.7(8)
C5 C6 C21 124.1(7)
C7 C6 C21 125.4(7)
C5 C6 Ru1 72.0(5)
C7 C6 Ru1 74.5(5)
C21 C6 Ru1 131.6(5)
C6 C7 C28 124.7(8)
C6 C7 C3 108.5(8)
C28 C7 C3 124.6(8)
C6 C7 Ru1 67.9(5)
C28 C7 Ru1 130.5(5)
C3 C7 Ru1 80.8(5)
C9 C8 C13 120.0
C9 C8 C4 120.0(5)
C13 C8 C4 120.0(5)
C8 C9 C10 120.0
C8 C9 H9 120.0
C10 C9 H9 120.0
C11 C10 C9 120.0
C11 C10 H10 120.0
C9 C10 H10 120.0
C10 C11 C12 120.0
C10 C11 H11 120.0
C12 C11 H11 120.0
C11 C12 C13 120.0
C11 C12 H12 120.0
C13 C12 H12 120.0
C12 C13 C8 120.0
C12 C13 H13 120.0
C8 C13 H13 120.0
C15 C14 C19 120.0
C15 C14 C5 116.3(5)
C19 C14 C5 123.4(5)
C16 C15 C14 120.0
C16 C15 H15 120.0
C14 C15 H15 120.0
C15 C16 C17 120.0
C15 C16 H16 120.0
C17 C16 H16 120.0
O4 C17 C18 113.3(6)
O4 C17 C16 126.7(6)
C18 C17 C16 120.0
C19 C18 C17 120.0
C19 C18 H18 120.0
C17 C18 H18 120.0
C18 C19 C14 120.0
C18 C19 H19 120.0
C14 C19 H19 120.0
O4 C20 H20A 109.5
O4 C20 H20B 109.5
H20A C20 H20B 109.5
O4 C20 H20C 109.5
H20A C20 H20C 109.5
H20B C20 H20C 109.5
C22 C21 C26 120.0
C22 C21 C6 117.3(5)
C26 C21 C6 122.5(5)
C23 C22 C21 120.0
C23 C22 H22 120.0
C21 C22 H22 120.0
C24 C23 C22 120.0
C24 C23 H23 120.0
C22 C23 H23 120.0
O5 C24 C23 125.6(6)
O5 C24 C25 114.4(6)
C23 C24 C25 120.0
C26 C25 C24 120.0
C26 C25 H25 120.0
C24 C25 H25 120.0
C25 C26 C21 120.0
C25 C26 H26 120.0
C21 C26 H26 120.0
O5 C27 H27A 109.5
O5 C27 H27B 109.5
H27A C27 H27B 109.5
O5 C27 H27C 109.5
H27A C27 H27C 109.5
H27B C27 H27C 109.5
C29 C28 C33 120.0
C29 C28 C7 119.7(6)
C33 C28 C7 120.2(6)
C28 C29 C30 120.0
C28 C29 H29 120.0
C30 C29 H29 120.0
C31 C30 C29 120.0
C31 C30 H30 120.0
C29 C30 H30 120.0
C30 C31 C32 120.0
C30 C31 H31 120.0
C32 C31 H31 120.0
C33 C32 C31 120.0
C33 C32 H32 120.0
C31 C32 H32 120.0
C32 C33 C28 120.0
C32 C33 H33 120.0
C28 C33 H33 120.0
N1 C34 N2 102.2(9)
N1 C34 Ru1 130.2(8)
N2 C34 Ru1 127.6(8)
C36 C35 N1 106.5(11)
C36 C35 H35 126.7
N1 C35 H35 126.7
C35 C36 N2 108.8(11)
C35 C36 H36 125.6
N2 C36 H36 125.6
N1 C37 C38 112.6(9)
N1 C37 H37A 109.1
C38 C37 H37A 109.1
N1 C37 H37B 109.1
C38 C37 H37B 109.1
H37A C37 H37B 107.8
C39 C38 C43 120.0
C39 C38 C37 123.1(7)
C43 C38 C37 116.9(7)
C40 C39 C38 120.0
C40 C39 H39 120.0
C38 C39 H39 120.0
C39 C40 C41 120.0
C39 C40 H40 120.0
C41 C40 H40 120.0
C42 C41 C40 120.0
C42 C41 H41 120.0
C40 C41 H41 120.0
C41 C42 C43 120.0
C41 C42 H42 120.0
C43 C42 H42 120.0
C42 C43 C38 120.0
C42 C43 H43 120.0
C38 C43 H43 120.0
N2 C44 C45 112.8(8)
N2 C44 H44A 109.0
C45 C44 H44A 109.0
N2 C44 H44B 109.0
C45 C44 H44B 109.0
H44A C44 H44B 107.8
C46 C45 C50 120.0
C46 C45 C44 122.6(6)
C50 C45 C44 117.4(6)
C47 C46 C45 120.0
C47 C46 H46 120.0
C45 C46 H46 120.0
C46 C47 C48 120.0
C46 C47 H47 120.0
C48 C47 H47 120.0
C49 C48 C47 120.0
C49 C48 H48 120.0
C47 C48 H48 120.0
C48 C49 C50 120.0
C48 C49 H49 120.0
C50 C49 H49 120.0
C49 C50 C45 120.0
C49 C50 H50 120.0
C45 C50 H50 120.0
C34 N1 C35 111.7(9)
C34 N1 C37 126.0(10)
C35 N1 C37 122.2(10)
C34 N2 C36 110.7(9)
C34 N2 C44 125.0(9)
C36 N2 C44 124.2(10)
C17 O4 C20 116.7(9)
C24 O5 C27 117.8(8)
C2 Ru1 C1 87.1(4)
C2 Ru1 C34 92.5(4)
C1 Ru1 C34 98.5(4)
C2 Ru1 C6 101.6(4)
C1 Ru1 C6 117.6(4)
C34 Ru1 C6 141.6(3)
C2 Ru1 C5 133.1(4)
C1 Ru1 C5 94.9(4)
C34 Ru1 C5 133.0(3)
C6 Ru1 C5 37.6(3)
C2 Ru1 C4 162.7(4)
C1 Ru1 C4 106.5(4)
C34 Ru1 C4 95.9(3)
C6 Ru1 C4 62.9(3)
C5 Ru1 C4 37.2(3)
C2 Ru1 C7 100.7(4)
C1 Ru1 C7 154.9(4)
C34 Ru1 C7 104.8(4)
C6 Ru1 C7 37.7(3)
C5 Ru1 C7 62.4(3)
C4 Ru1 C7 62.6(3)
C2 Ru1 C3 130.5(4)
C1 Ru1 C3 142.4(4)
C34 Ru1 C3 83.3(3)
C6 Ru1 C3 60.3(3)
C5 Ru1 C3 60.0(3)
C4 Ru1 C3 36.6(3)
C7 Ru1 C3 35.7(3)

loop_
_geom_bond_atom_site_label_1
_geom_bond_atom_site_label_2
_geom_bond_distance
C1 O1 1.144(9)
C1 Ru1 1.868(10)
C2 O2 1.170(10)
C2 Ru1 1.840(11)
C3 O3 1.235(9)
C3 C7 1.481(11)
C3 C4 1.510(11)
C3 Ru1 2.503(10)
C4 C5 1.418(11)
C4 C8 1.476(9)
C4 Ru1 2.242(8)
C5 C6 1.412(11)
C5 C14 1.508(9)
C5 Ru1 2.203(8)
C6 C7 1.439(11)
C6 C21 1.505(10)
C6 Ru1 2.181(8)
C7 C28 1.469(9)
C7 Ru1 2.269(8)
C8 C9 1.3900
C8 C13 1.3900
C9 C10 1.3900
C9 H9 0.9300
C10 C11 1.3900
C10 H10 0.9300
C11 C12 1.3900
C11 H11 0.9300
C12 C13 1.3900
C12 H12 0.9300
C13 H13 0.9300
C14 C15 1.3900
C14 C19 1.3900
C15 C16 1.3900
C15 H15 0.9300
C16 C17 1.3900
C16 H16 0.9300
C17 O4 1.371(8)
C17 C18 1.3900
C18 C19 1.3900
C18 H18 0.9300
C19 H19 0.9300
C20 O4 1.371(13)
C20 H20A 0.9600
C20 H20B 0.9600
C20 H20C 0.9600
C21 C22 1.3900
C21 C26 1.3900
C22 C23 1.3900
C22 H22 0.9300
C23 C24 1.3900
C23 H23 0.9300
C24 O5 1.377(8)
C24 C25 1.3900
C25 C26 1.3900
C25 H25 0.9300
C26 H26 0.9300
C27 O5 1.390(12)
C27 H27A 0.9600
C27 H27B 0.9600
C27 H27C 0.9600
C28 C29 1.3900
C28 C33 1.3900
C29 C30 1.3900
C29 H29 0.9300
C30 C31 1.3900
C30 H30 0.9300
C31 C32 1.3900
C31 H31 0.9300
C32 C33 1.3900
C32 H32 0.9300
C33 H33 0.9300
C34 N1 1.361(11)
C34 N2 1.369(11)
C34 Ru1 2.103(10)
C35 C36 1.284(13)
C35 N1 1.392(12)
C35 H35 0.9300
C36 N2 1.378(12)
C36 H36 0.9300
C37 N1 1.409(11)
C37 C38 1.502(11)
C37 H37A 0.9700
C37 H37B 0.9700
C38 C39 1.3900
C38 C43 1.3900
C39 C40 1.3900
C39 H39 0.9300
C40 C41 1.3900
C40 H40 0.9300
C41 C42 1.3900
C41 H41 0.9300
C42 C43 1.3900
C42 H42 0.9300
C43 H43 0.9300
C44 N2 1.439(12)
C44 C45 1.472(10)
C44 H44A 0.9700
C44 H44B 0.9700
C45 C46 1.3900
C45 C50 1.3900
C46 C47 1.3900
C46 H46 0.9300
C47 C48 1.3900
C47 H47 0.9300
C48 C49 1.3900
C48 H48 0.9300
C49 C50 1.3900
C49 H49 0.9300
C50 H50 0.9300

loop_
_geom_torsion_atom_site_label_1
_geom_torsion_atom_site_label_2
_geom_torsion_atom_site_label_3
_geom_torsion_atom_site_label_4
_geom_torsion
O3 C3 C4 C5 171.7(9)
C7 C3 C4 C5 -15.3(9)
Ru1 C3 C4 C5 -65.4(6)
O3 C3 C4 C8 6.3(14)
C7 C3 C4 C8 179.3(7)
Ru1 C3 C4 C8 129.2(8)
O3 C3 C4 Ru1 -122.9(9)
C7 C3 C4 Ru1 50.1(6)
C8 C4 C5 C6 177.0(7)
C3 C4 C5 C6 11.8(9)
Ru1 C4 C5 C6 -61.3(6)
C8 C4 C5 C14 8.8(14)
C3 C4 C5 C14 -156.3(7)
Ru1 C4 C5 C14 130.6(8)
C8 C4 C5 Ru1 -121.7(8)
C3 C4 C5 Ru1 73.1(6)
C4 C5 C6 C7 -3.1(9)
C14 C5 C6 C7 165.9(7)
Ru1 C5 C6 C7 -66.0(6)
C4 C5 C6 C21 -168.6(7)
C14 C5 C6 C21 0.4(12)
Ru1 C5 C6 C21 128.6(7)
C4 C5 C6 Ru1 62.9(6)
C14 C5 C6 Ru1 -128.1(7)
C5 C6 C7 C28 -170.8(7)
C21 C6 C7 C28 -5.6(13)
Ru1 C6 C7 C28 124.8(8)
C5 C6 C7 C3 -7.0(9)
C21 C6 C7 C3 158.2(7)
Ru1 C6 C7 C3 -71.4(6)
C5 C6 C7 Ru1 64.4(6)
C21 C6 C7 Ru1 -130.4(8)
O3 C3 C7 C6 -173.6(9)
C4 C3 C7 C6 13.5(9)
Ru1 C3 C7 C6 62.8(5)
O3 C3 C7 C28 -9.8(15)
C4 C3 C7 C28 177.3(7)
Ru1 C3 C7 C28 -133.4(8)
O3 C3 C7 Ru1 123.6(9)
C4 C3 C7 Ru1 -49.4(6)
C5 C4 C8 C9 -146.0(7)
C3 C4 C8 C9 16.8(10)
Ru1 C4 C8 C9 123.3(6)
C5 C4 C8 C13 35.3(10)
C3 C4 C8 C13 -161.9(6)
Ru1 C4 C8 C13 -55.4(8)
C13 C8 C9 C10 0.0
C4 C8 C9 C10 -178.7(7)
C8 C9 C10 C11 0.0
C9 C10 C11 C12 0.0
C10 C11 C12 C13 0.0
C11 C12 C13 C8 0.0
C9 C8 C13 C12 0.0
C4 C8 C13 C12 178.7(7)
C6 C5 C14 C15 -108.3(7)
C4 C5 C14 C15 58.5(10)
Ru1 C5 C14 C15 160.2(5)
C6 C5 C14 C19 65.4(9)
C4 C5 C14 C19 -127.8(8)
Ru1 C5 C14 C19 -26.2(10)
C19 C14 C15 C16 0.0
C5 C14 C15 C16 173.9(6)
C14 C15 C16 C17 0.0
C15 C16 C17 O4 177.7(7)
C15 C16 C17 C18 0.0
O4 C17 C18 C19 -178.0(6)
C16 C17 C18 C19 0.0
C17 C18 C19 C14 0.0
C15 C14 C19 C18 0.0
C5 C14 C19 C18 -173.4(6)
C5 C6 C21 C22 94.1(8)
C7 C6 C21 C22 -68.9(9)
Ru1 C6 C21 C22 -169.9(5)
C5 C6 C21 C26 -80.2(9)
C7 C6 C21 C26 116.7(7)
Ru1 C6 C21 C26 15.7(9)
C26 C21 C22 C23 0.0
C6 C21 C22 C23 -174.5(6)
C21 C22 C23 C24 0.0
C22 C23 C24 O5 178.7(7)
C22 C23 C24 C25 0.0
O5 C24 C25 C26 -178.9(6)
C23 C24 C25 C26 0.0
C24 C25 C26 C21 0.0
C22 C21 C26 C25 0.0
C6 C21 C26 C25 174.2(6)
C6 C7 C28 C29 138.0(7)
C3 C7 C28 C29 -23.2(10)
Ru1 C7 C28 C29 -132.7(6)
C6 C7 C28 C33 -38.4(10)
C3 C7 C28 C33 160.4(7)
Ru1 C7 C28 C33 51.0(9)
C33 C28 C29 C30 0.0
C7 C28 C29 C30 -176.4(6)
C28 C29 C30 C31 0.0
C29 C30 C31 C32 0.0
C30 C31 C32 C33 0.0
C31 C32 C33 C28 0.0
C29 C28 C33 C32 0.0
C7 C28 C33 C32 176.4(6)
N1 C35 C36 N2 -0.1(12)
N1 C37 C38 C39 9.7(11)
N1 C37 C38 C43 -172.3(7)
C43 C38 C39 C40 0.0
C37 C38 C39 C40 177.9(8)
C38 C39 C40 C41 0.0
C39 C40 C41 C42 0.0
C40 C41 C42 C43 0.0
C41 C42 C43 C38 0.0
C39 C38 C43 C42 0.0
C37 C38 C43 C42 -178.0(8)
N2 C44 C45 C46 28.9(12)
N2 C44 C45 C50 -152.8(7)
C50 C45 C46 C47 0.0
C44 C45 C46 C47 178.2(9)
C45 C46 C47 C48 0.0
C46 C47 C48 C49 0.0
C47 C48 C49 C50 0.0
C48 C49 C50 C45 0.0
C46 C45 C50 C49 0.0
C44 C45 C50 C49 -178.3(8)
N2 C34 N1 C35 -1.0(10)
Ru1 C34 N1 C35 -179.0(7)
N2 C34 N1 C37 -177.8(9)
Ru1 C34 N1 C37 4.3(14)
C36 C35 N1 C34 0.7(12)
C36 C35 N1 C37 177.6(9)
C38 C37 N1 C34 91.4(11)
C38 C37 N1 C35 -85.0(11)
N1 C34 N2 C36 0.9(10)
Ru1 C34 N2 C36 179.0(6)
N1 C34 N2 C44 -178.0(8)
Ru1 C34 N2 C44 0.1(13)
C35 C36 N2 C34 -0.6(12)
C35 C36 N2 C44 178.3(9)
C45 C44 N2 C34 -121.2(9)
C45 C44 N2 C36 60.1(13)
C18 C17 O4 C20 -164.0(9)
C16 C17 O4 C20 18.2(12)
C23 C24 O5 C27 -5.6(11)
C25 C24 O5 C27 173.2(8)
O2 C2 Ru1 C1 167(21)
O2 C2 Ru1 C34 -95(21)
O2 C2 Ru1 C6 49(21)
O2 C2 Ru1 C5 73(21)
O2 C2 Ru1 C4 24(22)
O2 C2 Ru1 C7 11(21)
O2 C2 Ru1 C3 -11(21)
O1 C1 Ru1 C2 -105(9)
O1 C1 Ru1 C34 163(9)
O1 C1 Ru1 C6 -3(9)
O1 C1 Ru1 C5 28(9)
O1 C1 Ru1 C4 64(9)
O1 C1 Ru1 C7 4(10)
O1 C1 Ru1 C3 73(9)
N1 C34 Ru1 C2 -122.3(9)
N2 C34 Ru1 C2 60.2(8)
N1 C34 Ru1 C1 -34.9(9)
N2 C34 Ru1 C1 147.6(8)
N1 C34 Ru1 C6 125.5(8)
N2 C34 Ru1 C6 -52.0(10)
N1 C34 Ru1 C5 70.1(10)
N2 C34 Ru1 C5 -107.4(8)
N1 C34 Ru1 C4 72.8(9)
N2 C34 Ru1 C4 -104.7(8)
N1 C34 Ru1 C7 136.0(8)
N2 C34 Ru1 C7 -41.5(8)
N1 C34 Ru1 C3 107.2(9)
N2 C34 Ru1 C3 -70.3(8)
C5 C6 Ru1 C2 151.4(5)
C7 C6 Ru1 C2 -92.5(6)
C21 C6 Ru1 C2 31.4(8)
C5 C6 Ru1 C1 58.7(6)
C7 C6 Ru1 C1 174.7(5)
C21 C6 Ru1 C1 -61.4(8)
C5 C6 Ru1 C34 -99.3(7)
C7 C6 Ru1 C34 16.7(8)
C21 C6 Ru1 C34 140.6(7)
C7 C6 Ru1 C5 116.1(7)
C21 C6 Ru1 C5 -120.0(9)
C5 C6 Ru1 C4 -36.6(4)
C7 C6 Ru1 C4 79.4(5)
C21 C6 Ru1 C4 -156.7(8)
C5 C6 Ru1 C7 -116.1(7)
C21 C6 Ru1 C7 123.9(10)
C5 C6 Ru1 C3 -78.3(5)
C7 C6 Ru1 C3 37.7(5)
C21 C6 Ru1 C3 161.6(8)
C6 C5 Ru1 C2 -40.0(7)
C4 C5 Ru1 C2 -158.5(6)
C14 C5 Ru1 C2 75.5(9)
C6 C5 Ru1 C1 -130.5(5)
C4 C5 Ru1 C1 110.9(5)
C14 C5 Ru1 C1 -15.1(8)
C6 C5 Ru1 C34 122.9(6)
C4 C5 Ru1 C34 4.4(7)
C14 C5 Ru1 C34 -121.6(8)
C4 C5 Ru1 C6 -118.5(7)
C14 C5 Ru1 C6 115.5(10)
C6 C5 Ru1 C4 118.5(7)
C14 C5 Ru1 C4 -126.0(10)
C6 C5 Ru1 C7 38.3(5)
C4 C5 Ru1 C7 -80.2(5)
C14 C5 Ru1 C7 153.8(9)
C6 C5 Ru1 C3 79.2(5)
C4 C5 Ru1 C3 -39.3(4)
C14 C5 Ru1 C3 -165.3(9)
C5 C4 Ru1 C2 64.5(15)
C8 C4 Ru1 C2 -175.3(12)
C3 C4 Ru1 C2 -48.4(15)
C5 C4 Ru1 C1 -76.0(6)
C8 C4 Ru1 C1 44.1(8)
C3 C4 Ru1 C1 171.1(5)
C5 C4 Ru1 C34 -176.7(5)
C8 C4 Ru1 C34 -56.6(7)
C3 C4 Ru1 C34 70.3(6)
C5 C4 Ru1 C6 37.0(4)
C8 C4 Ru1 C6 157.2(8)
C3 C4 Ru1 C6 -75.9(5)
C8 C4 Ru1 C5 120.1(9)
C3 C4 Ru1 C5 -112.9(7)
C5 C4 Ru1 C7 79.6(5)
C8 C4 Ru1 C7 -160.3(8)
C3 C4 Ru1 C7 -33.3(5)
C5 C4 Ru1 C3 112.9(7)
C8 C4 Ru1 C3 -126.9(9)
C6 C7 Ru1 C2 95.2(6)
C28 C7 Ru1 C2 -22.3(8)
C3 C7 Ru1 C2 -150.4(6)
C6 C7 Ru1 C1 -11.1(11)
C28 C7 Ru1 C1 -128.6(9)
C3 C7 Ru1 C1 103.3(9)
C6 C7 Ru1 C34 -169.3(5)
C28 C7 Ru1 C34 73.2(8)
C3 C7 Ru1 C34 -54.9(6)
C28 C7 Ru1 C6 -117.5(10)
C3 C7 Ru1 C6 114.4(8)
C6 C7 Ru1 C5 -38.2(5)
C28 C7 Ru1 C5 -155.6(9)
C3 C7 Ru1 C5 76.2(6)
C6 C7 Ru1 C4 -80.3(5)
C28 C7 Ru1 C4 162.2(9)
C3 C7 Ru1 C4 34.1(5)
C6 C7 Ru1 C3 -114.4(8)
C28 C7 Ru1 C3 128.1(10)
O3 C3 Ru1 C2 -79.7(10)
C7 C3 Ru1 C2 39.6(8)
C4 C3 Ru1 C2 163.0(6)
O3 C3 Ru1 C1 103.1(9)
C7 C3 Ru1 C1 -137.5(6)
C4 C3 Ru1 C1 -14.1(8)
O3 C3 Ru1 C34 7.8(8)
C7 C3 Ru1 C34 127.2(6)
C4 C3 Ru1 C34 -109.4(6)
O3 C3 Ru1 C6 -159.2(9)
C7 C3 Ru1 C6 -39.8(5)
C4 C3 Ru1 C6 83.6(5)
O3 C3 Ru1 C5 157.2(9)
C7 C3 Ru1 C5 -83.4(6)
C4 C3 Ru1 C5 40.0(5)
O3 C3 Ru1 C4 117.2(10)
C7 C3 Ru1 C4 -123.4(8)
O3 C3 Ru1 C7 -119.4(11)
C4 C3 Ru1 C7 123.4(8)
